data_1551692
loop_
_publ_author_name
'YOSHIDA, Ryouichi'
'SATO, Hiroyasu'
'AKASHI, Haruo'

_publ_section_title
;
 Synthesis and Crystal Structure of a Sulfur-bridged Cubane-type
 Molybdenum-Palladium Cluster with a Hydrotris(methimazolyl)borate Ligand
;
_journal_issue 0
_journal_name_full 'X-ray Structure Analysis Online'
_journal_page_first 3
_journal_paper_doi 10.2116/xraystruct.29.3
_journal_volume 29
_journal_year 2013
_chemical_formula_moiety 'C54.50 H71 B3 F6 Mo3 N18 O3.50 P2 Pd S13'
_chemical_formula_sum 'C54.5 H71 B3 F6 Mo3 N18 O3.5 P2 Pd S13'
_chemical_formula_weight 2053.65
_space_group_IT_number 2
_space_group_name_Hall '-P 1'
_space_group_name_H-M_alt 'P -1'
_symmetry_cell_setting triclinic
_symmetry_Int_Tables_number 2
_symmetry_space_group_name_Hall '-P 1'
_symmetry_space_group_name_H-M 'P -1'
_atom_sites_solution_hydrogens geom
_atom_sites_solution_primary direct
_atom_sites_solution_secondary difmap
_cell_angle_alpha 109.806(8)
_cell_angle_beta 96.546(7)
_cell_angle_gamma 101.774(7)
_cell_formula_units_Z 2
_cell_length_a 14.8578(3)
_cell_length_b 14.9415(3)
_cell_length_c 20.3082(14)
_cell_measurement_temperature 93
_cell_volume 4069.5(4)
_computing_cell_refinement 'RAPID AUTO'
_computing_data_collection 'RAPID AUTO (Rigaku, ????)'
_computing_data_reduction 'RAPID AUTO'
_computing_molecular_graphics 'CrystalStructure 4.0'
_computing_publication_material 'CrystalStructure 4.0 (Rigaku, 2010)'
_computing_structure_refinement 'SHELXL97 (Sheldrick, 2008)'
_computing_structure_solution 'SHELXS97 (Sheldrick, 2008)'
_diffrn_ambient_temperature 93
_diffrn_detector_area_resol_mean 10.000
_diffrn_measured_fraction_theta_full 0.982
_diffrn_measured_fraction_theta_max 0.982
_diffrn_measurement_device_type 'Rigaku R-AXIS RAPID'
_diffrn_measurement_method \w
_diffrn_radiation_type 'Cu K\a'
_diffrn_radiation_wavelength 1.54187
_diffrn_reflns_av_R_equivalents 0.0451
_diffrn_reflns_limit_h_max 17
_diffrn_reflns_limit_h_min -17
_diffrn_reflns_limit_k_max 17
_diffrn_reflns_limit_k_min -17
_diffrn_reflns_limit_l_max 24
_diffrn_reflns_limit_l_min -24
_diffrn_reflns_number 48637
_diffrn_reflns_theta_full 68.24
_diffrn_reflns_theta_max 68.24
_diffrn_standards_number 0
_exptl_absorpt_coefficient_mu 9.501
_exptl_absorpt_correction_type none
_exptl_crystal_colour brown
_exptl_crystal_density_diffrn 1.676
_exptl_crystal_density_method 'not measured'
_exptl_crystal_description block
_exptl_crystal_F_000 2062.00
_exptl_crystal_size_max 0.060
_exptl_crystal_size_mid 0.030
_exptl_crystal_size_min 0.010
_refine_diff_density_max 1.610
_refine_diff_density_min -0.910
_refine_ls_extinction_method none
_refine_ls_goodness_of_fit_ref 1.051
_refine_ls_hydrogen_treatment noref
_refine_ls_number_parameters 1022
_refine_ls_number_reflns 14608
_refine_ls_number_restraints 0
_refine_ls_R_factor_all 0.0574
_refine_ls_R_factor_gt 0.0507
_refine_ls_shift/su_max 0.001
_refine_ls_structure_factor_coef Fsqd
_refine_ls_weighting_details 'w = 1/[\s^2^(Fo^2^)+(0.0894P)^2^+5.5878P] where P=(Fo^2^+2Fc^2^)/3'
_refine_ls_weighting_scheme calc
_refine_ls_wR_factor_ref 0.1496
_reflns_number_gt 12575
_reflns_number_total 14608
_reflns_threshold_expression F^2^>2.0\s(F^2^)
_cod_data_source_file 29_3_1.txt
_cod_data_source_block shelxl_
_cod_original_cell_volume 4069.5(5)
_cod_original_formula_sum 'C54.50 H71 B3 F6 Mo3 N18 O3.50 P2 Pd S13'
_cod_database_code 1551692

loop_
_symmetry_equiv_pos_site_id
_symmetry_equiv_pos_as_xyz
1 +X,+Y,+Z
2 -X,-Y,-Z

loop_
_atom_site_label
_atom_site_type_symbol
_atom_site_fract_x
_atom_site_fract_y
_atom_site_fract_z
_atom_site_U_iso_or_equiv
_atom_site_adp_type
_atom_site_occupancy
_atom_site_symmetry_multiplicity
_atom_site_calc_flag
Pd(1) Pd 0.27570(3) 0.65083(3) 0.310235(19) 0.03016(11) Uani 1.0 2 d
Mo(1) Mo 0.31714(3) 0.56963(3) 0.173904(19) 0.02521(11) Uani 1.0 2 d
Mo(2) Mo 0.37358(3) 0.77516(3) 0.24722(2) 0.02731(11) Uani 1.0 2 d
Mo(3) Mo 0.46496(3) 0.65574(3) 0.290967(19) 0.02522(11) Uani 1.0 2 d
S(1) S 0.46051(8) 0.67701(9) 0.18030(6) 0.0272(3) Uani 1.0 2 d
S(2) S 0.34810(9) 0.51595(9) 0.26937(6) 0.0285(3) Uani 1.0 2 d
S(3) S 0.21818(9) 0.67478(9) 0.20640(6) 0.0295(3) Uani 1.0 2 d
S(4) S 0.41473(9) 0.78206(9) 0.36471(6) 0.0309(3) Uani 1.0 2 d
S(5) S 0.39922(9) 0.45129(9) 0.09773(6) 0.0306(3) Uani 1.0 2 d
S(6) S 0.17991(9) 0.41659(9) 0.14353(6) 0.0325(3) Uani 1.0 2 d
S(7) S 0.24931(9) 0.57813(9) 0.05575(6) 0.0296(3) Uani 1.0 2 d
S(8) S 0.37708(9) 0.83800(9) 0.14657(7) 0.0338(3) Uani 1.0 2 d
S(9) S 0.28631(11) 0.90607(10) 0.29968(7) 0.0384(4) Uani 1.0 2 d
S(10) S 0.53591(10) 0.91130(9) 0.30392(8) 0.0400(4) Uani 1.0 2 d
S(11) S 0.62497(9) 0.67169(10) 0.27357(7) 0.0336(3) Uani 1.0 2 d
S(12) S 0.52172(9) 0.64402(9) 0.41161(6) 0.0316(3) Uani 1.0 2 d
S(13) S 0.7095(2) 0.34233(19) 0.17873(13) 0.0489(6) Uani 0.7000 2 d
S(14) S 0.7216(5) 0.3556(5) 0.3973(4) 0.0499(13) Uani 0.3000 2 d
P(1) P 0.15391(9) 0.63716(10) 0.37054(7) 0.0318(3) Uani 1.0 2 d
P(2) P 0.96066(14) 1.00548(15) 0.22042(12) 0.0654(6) Uani 1.0 2 d
F(1) F 0.8982(4) 0.9206(5) 0.2369(5) 0.147(4) Uani 1.0 2 d
F(2) F 0.8686(4) 1.0162(4) 0.1758(3) 0.0858(14) Uani 1.0 2 d
F(3) F 0.9752(4) 0.9297(5) 0.1486(4) 0.132(3) Uani 1.0 2 d
F(4) F 1.0525(4) 0.9937(5) 0.2621(3) 0.0985(17) Uani 1.0 2 d
F(5) F 1.0236(4) 1.0920(4) 0.2031(3) 0.0931(16) Uani 1.0 2 d
F(6) F 0.9460(5) 1.0823(6) 0.2900(3) 0.121(3) Uani 1.0 2 d
O(1) O 1.1255(9) 1.1031(10) 0.4124(6) 0.097(5) Uani 0.5000 2 d
O(2) O 0.7369(6) 0.1333(6) 0.0637(4) 0.129(3) Uani 1.0 2 d
O(3) O 0.4207(8) 0.9743(9) 0.0285(6) 0.120(4) Uani 0.7000 2 d
O(4) O 0.456(3) 0.882(2) -0.0039(15) 0.129(10) Uani 0.3000 2 d
O(5) O 0.9154(8) 1.0983(10) 0.0646(9) 0.125(5) Uani 0.6000 2 d
O(6) O 0.9909(16) 1.1592(14) 0.0683(10) 0.139(9) Uani 0.4000 2 d
N(1) N 0.3515(4) 0.2629(4) 0.0924(3) 0.0420(12) Uani 1.0 2 d
N(2) N 0.2580(4) 0.2850(3) 0.0117(3) 0.0357(10) Uani 1.0 2 d
N(3) N 0.0219(3) 0.4157(4) 0.0627(3) 0.0384(11) Uani 1.0 2 d
N(4) N 0.1183(3) 0.3576(4) -0.0032(3) 0.0342(10) Uani 1.0 2 d
N(5) N 0.3550(3) 0.5473(4) -0.0461(3) 0.0344(10) Uani 1.0 2 d
N(6) N 0.2657(3) 0.4098(4) -0.0501(2) 0.0308(10) Uani 1.0 2 d
N(7) N 0.2308(4) 0.9178(4) 0.1305(3) 0.0387(11) Uani 1.0 2 d
N(8) N 0.3530(4) 1.0270(4) 0.2051(3) 0.0434(12) Uani 1.0 2 d
N(9) N 0.3916(5) 1.0420(4) 0.4249(3) 0.0601(17) Uani 1.0 2 d
N(10) N 0.4313(4) 1.0771(4) 0.3344(3) 0.0519(15) Uani 1.0 2 d
N(11) N 0.6268(4) 0.9537(4) 0.2042(4) 0.0562(15) Uani 1.0 2 d
N(12) N 0.5286(4) 1.0429(4) 0.2361(3) 0.0489(13) Uani 1.0 2 d
N(13) N 0.7609(3) 0.7453(4) 0.3928(3) 0.0381(11) Uani 1.0 2 d
N(14) N 0.7024(4) 0.5867(4) 0.3600(3) 0.0388(11) Uani 1.0 2 d
N(15) N 0.4363(4) 0.4641(4) 0.4116(3) 0.0399(11) Uani 1.0 2 d
N(16) N 0.5575(4) 0.4594(4) 0.3591(3) 0.0420(12) Uani 1.0 2 d
N(17) N 0.7950(8) 0.3095(10) 0.2902(7) 0.047(3) Uani 0.7000 2 d
N(18) N 0.7047(7) 0.4106(7) 0.3217(5) 0.0414(19) Uani 0.7000 2 d
N(19) N 0.7543(19) 0.290(2) 0.2661(19) 0.058(9) Uani 0.3000 2 d
N(20) N 0.6645(14) 0.3953(13) 0.2789(12) 0.042(4) Uani 0.3000 2 d
C(1) C 0.1677(4) 0.7312(5) 0.4589(3) 0.0382(13) Uani 1.0 2 d
C(2) C 0.0916(5) 0.7618(5) 0.4851(3) 0.0420(14) Uani 1.0 2 d
C(3) C 0.1053(5) 0.8380(5) 0.5514(4) 0.0521(17) Uani 1.0 2 d
C(4) C 0.1928(6) 0.8846(5) 0.5915(4) 0.0594(19) Uani 1.0 2 d
C(5) C 0.2696(6) 0.8563(7) 0.5672(4) 0.070(3) Uani 1.0 2 d
C(6) C 0.2571(5) 0.7793(6) 0.5006(3) 0.0530(17) Uani 1.0 2 d
C(7) C 0.0462(4) 0.6473(4) 0.3235(3) 0.0342(12) Uani 1.0 2 d
C(8) C -0.0392(4) 0.5775(5) 0.3035(3) 0.0393(13) Uani 1.0 2 d
C(9) C -0.1168(5) 0.5920(6) 0.2658(4) 0.0485(16) Uani 1.0 2 d
C(10) C -0.1090(5) 0.6752(6) 0.2510(3) 0.0509(17) Uani 1.0 2 d
C(11) C -0.0248(5) 0.7465(6) 0.2716(4) 0.0521(16) Uani 1.0 2 d
C(12) C 0.0532(4) 0.7318(5) 0.3070(4) 0.0421(14) Uani 1.0 2 d
C(13) C 0.1201(4) 0.5191(4) 0.3807(3) 0.0350(12) Uani 1.0 2 d
C(14) C 0.1167(4) 0.4339(5) 0.3229(3) 0.0394(13) Uani 1.0 2 d
C(15) C 0.0910(5) 0.3427(5) 0.3270(4) 0.0470(15) Uani 1.0 2 d
C(16) C 0.0700(5) 0.3341(5) 0.3902(4) 0.0484(15) Uani 1.0 2 d
C(17) C 0.0742(5) 0.4179(5) 0.4480(4) 0.0461(15) Uani 1.0 2 d
C(18) C 0.0986(4) 0.5108(5) 0.4442(3) 0.0396(13) Uani 1.0 2 d
C(19) C 0.3316(4) 0.3314(4) 0.0673(3) 0.0351(12) Uani 1.0 2 d
C(20) C 0.2318(5) 0.1871(5) 0.0032(4) 0.0457(15) Uani 1.0 2 d
C(21) C 0.2894(5) 0.1730(5) 0.0526(4) 0.0535(17) Uani 1.0 2 d
C(22) C 0.4249(5) 0.2820(5) 0.1531(4) 0.0516(16) Uani 1.0 2 d
C(23) C 0.1063(4) 0.3968(4) 0.0650(3) 0.0318(12) Uani 1.0 2 d
C(24) C 0.0384(4) 0.3537(5) -0.0481(3) 0.0409(14) Uani 1.0 2 d
C(25) C -0.0209(4) 0.3897(5) -0.0082(4) 0.0470(15) Uani 1.0 2 d
C(26) C -0.0190(4) 0.4577(5) 0.1244(4) 0.0475(15) Uani 1.0 2 d
C(27) C 0.2916(4) 0.5076(4) -0.0144(3) 0.0302(11) Uani 1.0 2 d
C(28) C 0.3138(4) 0.3892(5) -0.1052(3) 0.0373(13) Uani 1.0 2 d
C(29) C 0.3689(4) 0.4729(5) -0.1037(3) 0.0402(14) Uani 1.0 2 d
C(30) C 0.4059(4) 0.6507(5) -0.0208(3) 0.0414(14) Uani 1.0 2 d
C(31) C 0.3196(4) 0.9302(4) 0.1627(3) 0.0354(12) Uani 1.0 2 d
C(32) C 0.2811(5) 1.0730(5) 0.2001(4) 0.0457(15) Uani 1.0 2 d
C(33) C 0.2072(5) 1.0059(5) 0.1544(4) 0.0450(15) Uani 1.0 2 d
C(34) C 0.1689(5) 0.8254(5) 0.0840(4) 0.0477(15) Uani 1.0 2 d
C(35) C 0.3730(5) 1.0118(5) 0.3533(3) 0.0490(17) Uani 1.0 2 d
C(36) C 0.4867(6) 1.1486(5) 0.3972(4) 0.069(3) Uani 1.0 2 d
C(37) C 0.4624(7) 1.1279(5) 0.4514(4) 0.075(3) Uani 1.0 2 d
C(38) C 0.3432(7) 0.9961(6) 0.4664(4) 0.071(3) Uani 1.0 2 d
C(39) C 0.5637(5) 0.9709(4) 0.2464(4) 0.0473(16) Uani 1.0 2 d
C(40) C 0.5721(5) 1.0708(6) 0.1863(5) 0.066(3) Uani 1.0 2 d
C(41) C 0.6330(6) 1.0163(6) 0.1668(5) 0.068(3) Uani 1.0 2 d
C(42) C 0.6789(6) 0.8778(6) 0.1959(5) 0.069(3) Uani 1.0 2 d
C(43) C 0.6973(4) 0.6663(4) 0.3444(3) 0.0304(11) Uani 1.0 2 d
C(44) C 0.7700(5) 0.6178(6) 0.4209(4) 0.0558(19) Uani 1.0 2 d
C(45) C 0.8074(5) 0.7158(6) 0.4415(4) 0.0571(18) Uani 1.0 2 d
C(46) C 0.7796(5) 0.8459(5) 0.3929(4) 0.0520(17) Uani 1.0 2 d
C(47) C 0.5064(4) 0.5191(4) 0.3931(3) 0.0316(12) Uani 1.0 2 d
C(48) C 0.5155(5) 0.3653(5) 0.3553(4) 0.0486(16) Uani 1.0 2 d
C(49) C 0.4426(5) 0.3687(5) 0.3877(4) 0.0478(15) Uani 1.0 2 d
C(50) C 0.3649(5) 0.5000(5) 0.4480(4) 0.0468(15) Uani 1.0 2 d
C(51) C 0.7367(6) 0.3543(6) 0.2655(5) 0.0364(18) Uani 0.7000 2 d
C(52) C 0.7455(9) 0.3967(9) 0.3819(6) 0.058(3) Uani 0.7000 2 d
C(53) C 0.7994(9) 0.3337(8) 0.3620(5) 0.061(3) Uani 0.7000 2 d
C(54) C 0.8422(8) 0.2413(8) 0.2466(6) 0.055(3) Uani 0.7000 2 d
C(55) C 0.7113(16) 0.351(2) 0.3121(13) 0.047(6) Uani 0.3000 2 d
C(56) C 0.672(2) 0.3623(18) 0.2067(12) 0.055(7) Uani 0.3000 2 d
C(57) C 0.7341(17) 0.2994(18) 0.2014(13) 0.053(6) Uani 0.3000 2 d
C(58) C 0.809(2) 0.224(2) 0.2750(16) 0.065(8) Uiso 0.3000 2 d
C(59) C 1.2156(11) 1.1552(12) 0.3879(8) 0.065(5) Uani 0.5000 2 d
B(1) B 0.2020(5) 0.3255(5) -0.0346(4) 0.0361(14) Uani 1.0 2 d
B(2) B 0.4448(6) 1.0805(5) 0.2615(5) 0.053(2) Uani 1.0 2 d
B(3) B 0.6391(7) 0.4816(6) 0.3182(5) 0.054(2) Uani 1.0 2 d
H(1) H 0.1748 0.2702 -0.0819 0.0435 Uiso 1.0 2 d
H(2) H 0.0296 0.7305 0.4576 0.0504 Uiso 1.0 2 d
H(2A) H 0.4586 1.1515 0.2672 0.0637 Uiso 1.0 2 d
H(3) H 0.0527 0.8572 0.5687 0.0625 Uiso 1.0 2 d
H(3A) H 0.6104 0.4774 0.2697 0.0653 Uiso 1.0 2 d
H(4) H 0.2011 0.9370 0.6361 0.0716 Uiso 1.0 2 d
H(5) H 0.3310 0.8888 0.5954 0.0839 Uiso 1.0 2 d
H(6) H 0.3104 0.7602 0.4841 0.0637 Uiso 1.0 2 d
H(8) H -0.0454 0.5204 0.3153 0.0471 Uiso 1.0 2 d
H(9) H -0.1750 0.5433 0.2503 0.0583 Uiso 1.0 2 d
H(10) H -0.1625 0.6847 0.2262 0.0611 Uiso 1.0 2 d
H(11) H -0.0204 0.8047 0.2616 0.0624 Uiso 1.0 2 d
H(12) H 0.1118 0.7795 0.3201 0.0508 Uiso 1.0 2 d
H(14) H 0.1326 0.4393 0.2801 0.0474 Uiso 1.0 2 d
H(15) H 0.0875 0.2852 0.2868 0.0565 Uiso 1.0 2 d
H(16) H 0.0530 0.2712 0.3935 0.0583 Uiso 1.0 2 d
H(17) H 0.0599 0.4120 0.4911 0.0557 Uiso 1.0 2 d
H(18) H 0.1008 0.5679 0.4842 0.0472 Uiso 1.0 2 d
H(20) H 0.1816 0.1381 -0.0315 0.0547 Uiso 1.0 2 d
H(21) H 0.2876 0.1128 0.0589 0.0641 Uiso 1.0 2 d
H(22A) H 0.4132 0.3299 0.1959 0.0624 Uiso 1.0 2 d
H(22B) H 0.4858 0.3088 0.1437 0.0624 Uiso 1.0 2 d
H(22C) H 0.4248 0.2206 0.1604 0.0624 Uiso 1.0 2 d
H(24) H 0.0277 0.3294 -0.0988 0.0495 Uiso 1.0 2 d
H(25) H -0.0807 0.3960 -0.0249 0.0562 Uiso 1.0 2 d
H(26A) H 0.0213 0.5228 0.1548 0.0570 Uiso 1.0 2 d
H(26B) H -0.0245 0.4144 0.1516 0.0570 Uiso 1.0 2 d
H(26C) H -0.0814 0.4637 0.1082 0.0570 Uiso 1.0 2 d
H(28) H 0.3085 0.3253 -0.1391 0.0447 Uiso 1.0 2 d
H(29) H 0.4091 0.4800 -0.1357 0.0485 Uiso 1.0 2 d
H(30A) H 0.4437 0.6704 0.0270 0.0497 Uiso 1.0 2 d
H(30B) H 0.3611 0.6912 -0.0188 0.0497 Uiso 1.0 2 d
H(30C) H 0.4470 0.6607 -0.0536 0.0497 Uiso 1.0 2 d
H(32) H 0.2847 1.1405 0.2251 0.0549 Uiso 1.0 2 d
H(33) H 0.1482 1.0169 0.1408 0.0542 Uiso 1.0 2 d
H(34A) H 0.1589 0.7805 0.1098 0.0573 Uiso 1.0 2 d
H(34B) H 0.1962 0.7965 0.0427 0.0573 Uiso 1.0 2 d
H(34C) H 0.1084 0.8356 0.0676 0.0573 Uiso 1.0 2 d
H(36) H 0.5344 1.2038 0.4005 0.0833 Uiso 1.0 2 d
H(37) H 0.4890 1.1652 0.5004 0.0917 Uiso 1.0 2 d
H(38A) H 0.3483 0.9280 0.4528 0.0867 Uiso 1.0 2 d
H(38B) H 0.2769 0.9960 0.4581 0.0867 Uiso 1.0 2 d
H(38C) H 0.3710 1.0324 0.5173 0.0867 Uiso 1.0 2 d
H(40) H 0.5606 1.1200 0.1691 0.0786 Uiso 1.0 2 d
H(41) H 0.6729 1.0199 0.1338 0.0812 Uiso 1.0 2 d
H(44) H 0.7880 0.5773 0.4446 0.0677 Uiso 1.0 2 d
H(45) H 0.8556 0.7565 0.4817 0.0685 Uiso 1.0 2 d
H(46A) H 0.7222 0.8683 0.3957 0.0624 Uiso 1.0 2 d
H(46B) H 0.8000 0.8458 0.3485 0.0624 Uiso 1.0 2 d
H(46C) H 0.8289 0.8899 0.4338 0.0624 Uiso 1.0 2 d
H(48) H 0.5357 0.3078 0.3334 0.0588 Uiso 1.0 2 d
H(49) H 0.4023 0.3148 0.3933 0.0574 Uiso 1.0 2 d
H(50A) H 0.3287 0.5264 0.4190 0.0563 Uiso 1.0 2 d
H(50B) H 0.3949 0.5524 0.4944 0.0563 Uiso 1.0 2 d
H(50C) H 0.3229 0.4460 0.4551 0.0563 Uiso 1.0 2 d

loop_
_atom_site_aniso_label
_atom_site_aniso_U_11
_atom_site_aniso_U_22
_atom_site_aniso_U_33
_atom_site_aniso_U_12
_atom_site_aniso_U_13
_atom_site_aniso_U_23
Pd(1) 0.0305(3) 0.0370(3) 0.0244(2) 0.01245(17) 0.01182(16) 0.00901(16)
Mo(1) 0.0246(3) 0.0277(2) 0.0203(2) 0.00606(16) 0.00755(15) 0.00463(16)
Mo(2) 0.0303(3) 0.0271(2) 0.0226(2) 0.00894(17) 0.00581(16) 0.00577(16)
Mo(3) 0.0270(3) 0.0263(2) 0.0206(2) 0.00825(16) 0.00721(16) 0.00487(16)
S(1) 0.0258(6) 0.0297(6) 0.0242(6) 0.0061(5) 0.0069(5) 0.0076(5)
S(2) 0.0302(7) 0.0287(6) 0.0250(6) 0.0071(5) 0.0089(5) 0.0073(5)
S(3) 0.0296(7) 0.0339(7) 0.0241(6) 0.0104(6) 0.0095(5) 0.0073(5)
S(4) 0.0374(7) 0.0316(7) 0.0220(6) 0.0140(6) 0.0067(5) 0.0049(5)
S(5) 0.0289(7) 0.0326(7) 0.0252(6) 0.0086(6) 0.0075(5) 0.0032(5)
S(6) 0.0313(7) 0.0343(7) 0.0267(6) 0.0024(6) 0.0091(5) 0.0073(5)
S(7) 0.0281(7) 0.0347(7) 0.0223(6) 0.0076(5) 0.0071(5) 0.0057(5)
S(8) 0.0333(7) 0.0335(7) 0.0342(7) 0.0060(6) 0.0078(6) 0.0132(6)
S(9) 0.0490(9) 0.0364(7) 0.0304(7) 0.0206(7) 0.0097(6) 0.0074(6)
S(10) 0.0402(8) 0.0282(7) 0.0435(8) 0.0033(6) -0.0038(7) 0.0105(6)
S(11) 0.0284(7) 0.0437(8) 0.0286(7) 0.0094(6) 0.0077(6) 0.0129(6)
S(12) 0.0400(8) 0.0312(7) 0.0242(6) 0.0152(6) 0.0084(6) 0.0069(5)
S(13) 0.0614(16) 0.0542(14) 0.0318(12) 0.0231(12) 0.0145(12) 0.0104(11)
S(14) 0.054(4) 0.051(4) 0.045(4) 0.020(3) 0.007(3) 0.015(3)
P(1) 0.0296(7) 0.0399(8) 0.0260(7) 0.0111(6) 0.0112(6) 0.0093(6)
P(2) 0.0561(12) 0.0592(12) 0.0844(15) 0.0199(10) 0.0259(11) 0.0243(11)
F(1) 0.064(4) 0.153(6) 0.307(10) 0.043(4) 0.053(5) 0.174(7)
F(2) 0.068(3) 0.089(4) 0.114(4) 0.026(3) 0.026(3) 0.049(3)
F(3) 0.072(4) 0.113(5) 0.137(5) 0.020(4) 0.015(4) -0.041(4)
F(4) 0.066(4) 0.117(5) 0.121(5) 0.028(3) 0.017(3) 0.053(4)
F(5) 0.089(4) 0.072(3) 0.102(4) -0.005(3) 0.028(3) 0.025(3)
F(6) 0.142(6) 0.166(6) 0.080(4) 0.091(5) 0.053(4) 0.037(4)
O(1) 0.093(9) 0.112(10) 0.043(6) 0.052(8) -0.004(6) -0.035(6)
O(2) 0.154(8) 0.125(7) 0.086(5) 0.008(6) 0.036(5) 0.024(5)
O(3) 0.109(9) 0.133(10) 0.116(9) -0.005(7) 0.007(7) 0.072(8)
O(4) 0.17(3) 0.092(18) 0.13(3) 0.015(18) 0.05(2) 0.050(17)
O(5) 0.074(8) 0.122(10) 0.217(16) 0.017(7) 0.059(9) 0.107(11)
O(6) 0.160(19) 0.122(15) 0.119(14) -0.034(14) -0.058(14) 0.092(13)
N(1) 0.049(3) 0.038(3) 0.039(3) 0.011(3) 0.009(3) 0.015(3)
N(2) 0.036(3) 0.032(3) 0.029(3) 0.003(2) 0.007(2) 0.0035(19)
N(3) 0.030(3) 0.041(3) 0.034(3) 0.003(2) 0.007(2) 0.004(2)
N(4) 0.026(3) 0.038(3) 0.029(3) 0.0011(19) 0.0045(18) 0.0052(19)
N(5) 0.029(3) 0.041(3) 0.027(3) 0.002(2) 0.0059(19) 0.009(2)
N(6) 0.029(3) 0.039(3) 0.018(2) 0.0095(19) 0.0053(17) 0.0034(18)
N(7) 0.035(3) 0.044(3) 0.041(3) 0.010(3) 0.006(2) 0.022(3)
N(8) 0.045(3) 0.037(3) 0.049(3) 0.009(3) 0.002(3) 0.019(3)
N(9) 0.096(5) 0.051(4) 0.030(3) 0.044(4) 0.002(3) 0.001(3)
N(10) 0.066(4) 0.025(3) 0.050(3) 0.013(3) -0.014(3) 0.004(3)
N(11) 0.038(3) 0.055(4) 0.082(5) 0.001(3) 0.009(3) 0.041(3)
N(12) 0.040(3) 0.038(3) 0.065(4) 0.001(3) -0.005(3) 0.024(3)
N(13) 0.030(3) 0.044(3) 0.031(3) 0.010(2) 0.004(2) 0.003(2)
N(14) 0.045(3) 0.043(3) 0.041(3) 0.024(3) 0.019(3) 0.020(3)
N(15) 0.048(3) 0.043(3) 0.037(3) 0.016(3) 0.014(3) 0.020(3)
N(16) 0.059(4) 0.032(3) 0.040(3) 0.017(3) 0.019(3) 0.013(2)
N(17) 0.043(7) 0.045(7) 0.055(7) 0.023(6) 0.017(5) 0.011(6)
N(18) 0.058(6) 0.041(5) 0.037(5) 0.028(5) 0.017(4) 0.018(5)
N(19) 0.047(17) 0.024(12) 0.10(3) 0.010(14) 0.044(16) 0.006(15)
N(20) 0.045(11) 0.037(9) 0.051(12) 0.013(8) 0.019(9) 0.021(9)
C(1) 0.038(4) 0.046(4) 0.030(3) 0.011(3) 0.017(3) 0.009(3)
C(2) 0.046(4) 0.043(4) 0.034(3) 0.011(3) 0.017(3) 0.009(3)
C(3) 0.066(5) 0.046(4) 0.050(4) 0.019(4) 0.035(4) 0.017(3)
C(4) 0.073(5) 0.056(4) 0.034(4) -0.002(4) 0.026(4) 0.004(3)
C(5) 0.054(5) 0.095(6) 0.034(4) -0.008(4) 0.014(4) 0.003(4)
C(6) 0.040(4) 0.077(5) 0.032(3) 0.005(4) 0.014(3) 0.010(3)
C(7) 0.029(3) 0.045(3) 0.029(3) 0.017(3) 0.013(3) 0.008(3)
C(8) 0.033(3) 0.045(4) 0.035(3) 0.009(3) 0.008(3) 0.009(3)
C(9) 0.034(4) 0.070(5) 0.039(4) 0.017(3) 0.017(3) 0.012(3)
C(10) 0.048(4) 0.077(5) 0.032(3) 0.032(4) 0.013(3) 0.016(3)
C(11) 0.049(4) 0.066(5) 0.053(4) 0.030(4) 0.017(4) 0.024(4)
C(12) 0.034(4) 0.052(4) 0.044(4) 0.017(3) 0.017(3) 0.016(3)
C(13) 0.026(3) 0.045(3) 0.034(3) 0.009(3) 0.010(3) 0.014(3)
C(14) 0.040(4) 0.046(4) 0.035(3) 0.010(3) 0.016(3) 0.016(3)
C(15) 0.046(4) 0.048(4) 0.050(4) 0.012(3) 0.019(3) 0.017(3)
C(16) 0.042(4) 0.060(4) 0.057(4) 0.018(3) 0.017(3) 0.034(4)
C(17) 0.042(4) 0.070(5) 0.045(4) 0.024(3) 0.021(3) 0.035(4)
C(18) 0.037(4) 0.054(4) 0.038(3) 0.020(3) 0.015(3) 0.023(3)
C(19) 0.035(3) 0.041(3) 0.031(3) 0.014(3) 0.012(3) 0.012(3)
C(20) 0.049(4) 0.035(3) 0.043(4) 0.004(3) 0.009(3) 0.006(3)
C(21) 0.066(5) 0.038(4) 0.054(4) 0.008(3) 0.010(4) 0.017(3)
C(22) 0.061(5) 0.051(4) 0.045(4) 0.013(4) 0.004(3) 0.024(3)
C(23) 0.025(3) 0.033(3) 0.030(3) -0.001(3) 0.006(3) 0.006(3)
C(24) 0.032(3) 0.046(4) 0.031(3) 0.002(3) 0.001(3) 0.004(3)
C(25) 0.032(4) 0.049(4) 0.045(4) 0.005(3) 0.004(3) 0.004(3)
C(26) 0.032(4) 0.060(4) 0.043(4) 0.010(3) 0.014(3) 0.010(3)
C(27) 0.025(3) 0.039(3) 0.022(3) 0.009(3) 0.004(2) 0.006(3)
C(28) 0.030(3) 0.051(4) 0.024(3) 0.011(3) 0.007(3) 0.006(3)
C(29) 0.031(3) 0.053(4) 0.026(3) 0.007(3) 0.010(3) 0.004(3)
C(30) 0.041(4) 0.047(4) 0.031(3) 0.003(3) 0.015(3) 0.010(3)
C(31) 0.038(3) 0.037(3) 0.035(3) 0.008(3) 0.008(3) 0.018(3)
C(32) 0.051(4) 0.039(4) 0.051(4) 0.015(3) 0.009(3) 0.021(3)
C(33) 0.042(4) 0.050(4) 0.051(4) 0.018(3) 0.008(3) 0.024(3)
C(34) 0.038(4) 0.053(4) 0.050(4) 0.005(3) 0.001(3) 0.022(3)
C(35) 0.068(5) 0.043(4) 0.036(4) 0.035(4) 0.001(3) 0.005(3)
C(36) 0.098(6) 0.031(4) 0.057(5) 0.021(4) -0.033(5) 0.002(3)
C(37) 0.123(8) 0.034(4) 0.046(4) 0.038(5) -0.027(5) -0.010(3)
C(38) 0.106(7) 0.077(5) 0.034(4) 0.061(5) 0.008(4) 0.005(4)
C(39) 0.041(4) 0.032(3) 0.058(4) -0.004(3) -0.005(3) 0.016(3)
C(40) 0.044(4) 0.066(5) 0.098(6) -0.002(4) 0.003(4) 0.057(5)
C(41) 0.050(5) 0.072(5) 0.098(6) 0.002(4) 0.018(4) 0.059(5)
C(42) 0.056(5) 0.066(5) 0.112(7) 0.027(4) 0.036(5) 0.054(5)
C(43) 0.027(3) 0.032(3) 0.032(3) 0.012(3) 0.012(3) 0.006(3)
C(44) 0.058(5) 0.093(6) 0.043(4) 0.048(5) 0.024(4) 0.038(4)
C(45) 0.040(4) 0.092(6) 0.037(4) 0.022(4) 0.003(3) 0.020(4)
C(46) 0.047(4) 0.041(4) 0.051(4) 0.001(3) 0.015(3) -0.000(3)
C(47) 0.046(4) 0.032(3) 0.022(3) 0.019(3) 0.010(3) 0.011(2)
C(48) 0.071(5) 0.032(3) 0.052(4) 0.022(3) 0.022(4) 0.019(3)
C(49) 0.062(5) 0.039(4) 0.051(4) 0.016(3) 0.015(4) 0.025(3)
C(50) 0.050(4) 0.061(4) 0.047(4) 0.021(3) 0.022(3) 0.033(4)
C(51) 0.040(5) 0.031(5) 0.038(5) 0.011(4) 0.012(4) 0.010(4)
C(52) 0.079(9) 0.060(7) 0.058(7) 0.034(7) 0.022(6) 0.037(6)
C(53) 0.099(9) 0.064(6) 0.027(5) 0.060(6) 0.004(5) 0.007(4)
C(54) 0.051(6) 0.052(6) 0.058(6) 0.029(5) 0.015(5) 0.004(5)
C(55) 0.038(13) 0.055(16) 0.034(13) -0.002(12) 0.002(10) 0.011(12)
C(56) 0.075(18) 0.058(14) 0.025(11) 0.009(13) 0.028(12) 0.006(10)
C(57) 0.070(16) 0.071(15) 0.055(14) 0.047(14) 0.025(12) 0.047(14)
C(59) 0.071(11) 0.084(11) 0.066(10) 0.057(9) 0.032(8) 0.032(9)
B(1) 0.032(4) 0.037(4) 0.029(3) 0.003(3) 0.007(3) 0.004(3)
B(2) 0.057(5) 0.028(4) 0.063(5) -0.001(4) -0.015(4) 0.017(4)
B(3) 0.081(6) 0.040(4) 0.052(5) 0.025(4) 0.038(5) 0.017(4)

loop_
_atom_type_symbol
_atom_type_description
_atom_type_scat_dispersion_real
_atom_type_scat_dispersion_imag
_atom_type_scat_source
C C 0.0181 0.0091
;
International Tables for Crystallography
(1992, Vol. C, Tables 4.2.6.8 and 6.1.1.4)
;
H H 0.0000 0.0000
;
International Tables for Crystallography
(1992, Vol. C, Table 6.1.1.4)
;
B B 0.0090 0.0039
;
International Tables for Crystallography
(1992, Vol. C, Tables 4.2.6.8 and 6.1.1.4)
;
F F 0.0727 0.0534
;
International Tables for Crystallography
(1992, Vol. C, Tables 4.2.6.8 and 6.1.1.4)
;
Mo Mo -0.0483 2.7339
;
International Tables for Crystallography
(1992, Vol. C, Tables 4.2.6.8 and 6.1.1.4)
;
N N 0.0311 0.0180
;
International Tables for Crystallography
(1992, Vol. C, Tables 4.2.6.8 and 6.1.1.4)
;
O O 0.0492 0.0322
;
International Tables for Crystallography
(1992, Vol. C, Tables 4.2.6.8 and 6.1.1.4)
;
P P 0.2955 0.4335
;
International Tables for Crystallography
(1992, Vol. C, Tables 4.2.6.8 and 6.1.1.4)
;
Pd Pd 0.1215 3.9337
;
International Tables for Crystallography
(1992, Vol. C, Tables 4.2.6.8 and 6.1.1.4)
;
S S 0.3331 0.5567
;
International Tables for Crystallography
(1992, Vol. C, Tables 4.2.6.8 and 6.1.1.4)
;

loop_
_geom_angle_atom_site_label_1
_geom_angle_atom_site_label_2
_geom_angle_atom_site_label_3
_geom_angle
_geom_angle_publ_flag
Mo(1) Pd(1) Mo(2) 59.508(16) yes
Mo(1) Pd(1) Mo(3) 58.434(16) yes
Mo(1) Pd(1) S(2) 53.14(4) yes
Mo(1) Pd(1) S(3) 53.19(4) yes
Mo(1) Pd(1) S(4) 98.87(4) yes
Mo(1) Pd(1) P(1) 140.53(4) yes
Mo(2) Pd(1) Mo(3) 57.588(17) yes
Mo(2) Pd(1) S(2) 98.19(4) yes
Mo(2) Pd(1) S(3) 52.91(4) yes
Mo(2) Pd(1) S(4) 52.55(4) yes
Mo(2) Pd(1) P(1) 141.49(5) yes
Mo(3) Pd(1) S(2) 50.66(4) yes
Mo(3) Pd(1) S(3) 98.57(4) yes
Mo(3) Pd(1) S(4) 50.78(4) yes
Mo(3) Pd(1) P(1) 154.06(5) yes
S(2) Pd(1) S(3) 105.09(5) yes
S(2) Pd(1) S(4) 98.58(5) yes
S(2) Pd(1) P(1) 119.95(6) yes
S(3) Pd(1) S(4) 103.76(5) yes
S(3) Pd(1) P(1) 107.37(6) yes
S(4) Pd(1) P(1) 120.17(5) yes
Pd(1) Mo(1) Mo(2) 60.878(17) yes
Pd(1) Mo(1) Mo(3) 61.791(16) yes
Pd(1) Mo(1) S(1) 103.56(4) yes
Pd(1) Mo(1) S(2) 54.84(4) yes
Pd(1) Mo(1) S(3) 53.22(4) yes
Pd(1) Mo(1) S(5) 145.51(4) yes
Pd(1) Mo(1) S(6) 90.08(4) yes
Pd(1) Mo(1) S(7) 129.70(4) yes
Mo(2) Mo(1) Mo(3) 59.100(17) yes
Mo(2) Mo(1) S(1) 53.03(4) yes
Mo(2) Mo(1) S(2) 100.53(3) yes
Mo(2) Mo(1) S(3) 53.51(3) yes
Mo(2) Mo(1) S(5) 131.39(4) yes
Mo(2) Mo(1) S(6) 142.98(4) yes
Mo(2) Mo(1) S(7) 94.68(4) yes
Mo(3) Mo(1) S(1) 54.27(4) yes
Mo(3) Mo(1) S(2) 52.39(3) yes
Mo(3) Mo(1) S(3) 101.28(3) yes
Mo(3) Mo(1) S(5) 95.25(4) yes
Mo(3) Mo(1) S(6) 129.11(4) yes
Mo(3) Mo(1) S(7) 144.02(4) yes
S(1) Mo(1) S(2) 104.06(5) yes
S(1) Mo(1) S(3) 103.53(5) yes
S(1) Mo(1) S(5) 78.36(5) yes
S(1) Mo(1) S(6) 163.94(5) yes
S(1) Mo(1) S(7) 90.80(5) yes
S(2) Mo(1) S(3) 106.77(5) yes
S(2) Mo(1) S(5) 90.97(5) yes
S(2) Mo(1) S(6) 76.74(5) yes
S(2) Mo(1) S(7) 163.18(4) yes
S(3) Mo(1) S(5) 160.83(5) yes
S(3) Mo(1) S(6) 91.37(5) yes
S(3) Mo(1) S(7) 76.67(5) yes
S(5) Mo(1) S(6) 85.60(5) yes
S(5) Mo(1) S(7) 84.26(5) yes
S(6) Mo(1) S(7) 86.80(5) yes
Pd(1) Mo(2) Mo(1) 59.613(16) yes
Pd(1) Mo(2) Mo(3) 61.573(18) yes
Pd(1) Mo(2) S(1) 102.73(4) yes
Pd(1) Mo(2) S(3) 52.60(4) yes
Pd(1) Mo(2) S(4) 53.49(4) yes
Pd(1) Mo(2) S(8) 149.12(3) yes
Pd(1) Mo(2) S(9) 90.84(4) yes
Pd(1) Mo(2) S(10) 127.50(5) yes
Mo(1) Mo(2) Mo(3) 59.796(16) yes
Mo(1) Mo(2) S(1) 53.32(3) yes
Mo(1) Mo(2) S(3) 53.17(4) yes
Mo(1) Mo(2) S(4) 99.68(4) yes
Mo(1) Mo(2) S(8) 102.45(3) yes
Mo(1) Mo(2) S(9) 133.92(4) yes
Mo(1) Mo(2) S(10) 136.04(4) yes
Mo(3) Mo(2) S(1) 54.64(4) yes
Mo(3) Mo(2) S(3) 101.59(4) yes
Mo(3) Mo(2) S(4) 52.67(4) yes
Mo(3) Mo(2) S(8) 134.41(4) yes
Mo(3) Mo(2) S(9) 138.48(4) yes
Mo(3) Mo(2) S(10) 84.96(4) yes
S(1) Mo(2) S(3) 103.48(5) yes
S(1) Mo(2) S(4) 105.46(6) yes
S(1) Mo(2) S(8) 80.64(5) yes
S(1) Mo(2) S(9) 165.66(6) yes
S(1) Mo(2) S(10) 85.71(5) yes
S(3) Mo(2) S(4) 104.37(5) yes
S(3) Mo(2) S(8) 96.59(5) yes
S(3) Mo(2) S(9) 80.97(5) yes
S(3) Mo(2) S(10) 170.67(5) yes
S(4) Mo(2) S(8) 155.86(4) yes
S(4) Mo(2) S(9) 86.26(5) yes
S(4) Mo(2) S(10) 74.18(5) yes
S(8) Mo(2) S(9) 85.33(5) yes
S(8) Mo(2) S(10) 83.18(5) yes
S(9) Mo(2) S(10) 89.72(5) yes
Pd(1) Mo(3) Mo(1) 59.776(16) yes
Pd(1) Mo(3) Mo(2) 60.839(18) yes
Pd(1) Mo(3) S(1) 101.45(4) yes
Pd(1) Mo(3) S(2) 54.46(4) yes
Pd(1) Mo(3) S(4) 53.57(4) yes
Pd(1) Mo(3) S(11) 175.63(5) yes
Pd(1) Mo(3) S(12) 95.09(4) yes
Mo(1) Mo(3) Mo(2) 61.104(17) yes
Mo(1) Mo(3) S(1) 53.66(3) yes
Mo(1) Mo(3) S(2) 54.65(4) yes
Mo(1) Mo(3) S(4) 102.25(4) yes
Mo(1) Mo(3) S(11) 120.04(4) yes
Mo(1) Mo(3) S(12) 140.80(4) yes
Mo(2) Mo(3) S(1) 53.73(4) yes
Mo(2) Mo(3) S(2) 103.99(4) yes
Mo(2) Mo(3) S(4) 54.66(4) yes
Mo(2) Mo(3) S(11) 114.98(5) yes
Mo(2) Mo(3) S(12) 135.46(4) yes
S(1) Mo(3) S(2) 105.64(5) yes
S(1) Mo(3) S(4) 106.51(6) yes
S(1) Mo(3) S(11) 75.99(5) yes
S(1) Mo(3) S(12) 163.16(5) yes
S(2) Mo(3) S(4) 104.83(5) yes
S(2) Mo(3) S(11) 129.48(6) yes
S(2) Mo(3) S(12) 86.52(5) yes
S(4) Mo(3) S(11) 123.46(5) yes
S(4) Mo(3) S(12) 80.81(5) yes
S(11) Mo(3) S(12) 87.31(5) yes
Mo(1) S(1) Mo(2) 73.65(4) yes
Mo(1) S(1) Mo(3) 72.07(5) yes
Mo(2) S(1) Mo(3) 71.63(4) yes
Pd(1) S(2) Mo(1) 72.01(5) yes
Pd(1) S(2) Mo(3) 74.89(4) yes
Mo(1) S(2) Mo(3) 72.96(5) yes
Pd(1) S(3) Mo(1) 73.59(5) yes
Pd(1) S(3) Mo(2) 74.49(4) yes
Mo(1) S(3) Mo(2) 73.32(5) yes
Pd(1) S(4) Mo(2) 73.95(4) yes
Pd(1) S(4) Mo(3) 75.65(4) yes
Mo(2) S(4) Mo(3) 72.67(4) yes
Mo(1) S(5) C(19) 111.2(2) yes
Mo(1) S(6) C(23) 109.9(2) yes
Mo(1) S(7) C(27) 111.7(2) yes
Mo(2) S(8) C(31) 108.5(3) yes
Mo(2) S(9) C(35) 105.5(3) yes
Mo(2) S(10) C(39) 110.08(19) yes
Mo(3) S(11) C(43) 111.7(2) yes
Mo(3) S(12) C(47) 104.95(18) yes
N(19) S(13) N(20) 60.7(10) yes
N(19) S(13) C(51) 26.2(8) yes
N(19) S(13) C(56) 81(2) yes
N(19) S(13) C(57) 22.0(16) yes
N(20) S(13) C(51) 38.8(7) yes
N(20) S(13) C(56) 23.5(18) yes
N(20) S(13) C(57) 81.8(16) yes
C(51) S(13) C(56) 61.7(19) yes
C(51) S(13) C(57) 48.1(13) yes
C(56) S(13) C(57) 100(3) yes
N(18) S(14) C(52) 35.1(9) yes
N(18) S(14) C(53) 79.3(7) yes
N(18) S(14) C(55) 25.9(11) yes
C(52) S(14) C(53) 65.5(12) yes
C(52) S(14) C(55) 50.2(12) yes
C(53) S(14) C(55) 63.8(11) yes
Pd(1) P(1) C(1) 117.5(2) yes
Pd(1) P(1) C(7) 112.0(2) yes
Pd(1) P(1) C(13) 114.0(2) yes
C(1) P(1) C(7) 101.5(3) yes
C(1) P(1) C(13) 106.1(3) yes
C(7) P(1) C(13) 104.2(3) yes
F(1) P(2) F(2) 90.2(4) yes
F(1) P(2) F(3) 91.7(4) yes
F(1) P(2) F(4) 90.5(4) yes
F(1) P(2) F(5) 179.5(4) yes
F(1) P(2) F(6) 89.6(5) yes
F(2) P(2) F(3) 88.9(4) yes
F(2) P(2) F(4) 178.2(4) yes
F(2) P(2) F(5) 89.2(4) yes
F(2) P(2) F(6) 89.9(4) yes
F(3) P(2) F(4) 89.4(4) yes
F(3) P(2) F(5) 88.2(4) yes
F(3) P(2) F(6) 178.3(5) yes
F(4) P(2) F(5) 90.1(4) yes
F(4) P(2) F(6) 91.7(4) yes
F(5) P(2) F(6) 90.5(4) yes
C(19) N(1) C(21) 109.1(6) yes
C(19) N(1) C(22) 125.4(5) yes
C(21) N(1) C(22) 125.5(6) yes
C(19) N(2) C(20) 108.2(6) yes
C(19) N(2) B(1) 130.7(5) yes
C(20) N(2) B(1) 121.0(5) yes
C(23) N(3) C(25) 109.2(5) yes
C(23) N(3) C(26) 125.7(5) yes
C(25) N(3) C(26) 125.1(5) yes
C(23) N(4) C(24) 107.5(5) yes
C(23) N(4) B(1) 132.1(5) yes
C(24) N(4) B(1) 120.3(5) yes
C(27) N(5) C(29) 109.1(5) yes
C(27) N(5) C(30) 125.6(5) yes
C(29) N(5) C(30) 125.2(5) yes
C(27) N(6) C(28) 107.4(5) yes
C(27) N(6) B(1) 131.3(5) yes
C(28) N(6) B(1) 121.0(5) yes
C(31) N(7) C(33) 109.3(5) yes
C(31) N(7) C(34) 124.9(6) yes
C(33) N(7) C(34) 125.6(6) yes
C(31) N(8) C(32) 108.0(5) yes
C(31) N(8) B(2) 129.7(6) yes
C(32) N(8) B(2) 121.4(5) yes
C(35) N(9) C(37) 108.2(7) yes
C(35) N(9) C(38) 126.0(6) yes
C(37) N(9) C(38) 125.7(6) yes
C(35) N(10) C(36) 106.7(6) yes
C(35) N(10) B(2) 132.2(5) yes
C(36) N(10) B(2) 121.1(6) yes
C(39) N(11) C(41) 109.4(7) yes
C(39) N(11) C(42) 126.1(8) yes
C(41) N(11) C(42) 124.5(7) yes
C(39) N(12) C(40) 107.9(6) yes
C(39) N(12) B(2) 129.8(7) yes
C(40) N(12) B(2) 121.6(7) yes
C(43) N(13) C(45) 108.6(6) yes
C(43) N(13) C(46) 125.6(6) yes
C(45) N(13) C(46) 125.9(5) yes
C(43) N(14) C(44) 107.4(5) yes
C(43) N(14) B(3) 125.0(6) yes
C(44) N(14) B(3) 127.5(7) yes
C(47) N(15) C(49) 108.4(6) yes
C(47) N(15) C(50) 125.6(6) yes
C(49) N(15) C(50) 125.9(6) yes
C(47) N(16) C(48) 106.9(6) yes
C(47) N(16) B(3) 129.3(6) yes
C(48) N(16) B(3) 123.1(6) yes
N(19) N(17) C(51) 50(3) yes
N(19) N(17) C(53) 123(4) yes
N(19) N(17) C(54) 94(3) yes
N(19) N(17) C(55) 63(3) yes
N(19) N(17) C(57) 35(4) yes
N(19) N(17) C(58) 90(4) yes
C(51) N(17) C(53) 109.4(11) yes
C(51) N(17) C(54) 125.4(12) yes
C(51) N(17) C(55) 42.8(13) yes
C(51) N(17) C(57) 43.0(10) yes
C(51) N(17) C(58) 139.1(16) yes
C(53) N(17) C(54) 125.1(13) yes
C(53) N(17) C(55) 70.1(13) yes
C(53) N(17) C(57) 150.1(14) yes
C(53) N(17) C(58) 98.6(19) yes
C(54) N(17) C(55) 156.4(11) yes
C(54) N(17) C(57) 83.0(11) yes
C(54) N(17) C(58) 36.3(17) yes
C(55) N(17) C(57) 80.0(14) yes
C(55) N(17) C(58) 133(2) yes
C(57) N(17) C(58) 100.9(17) yes
S(14) N(18) N(20) 138.7(15) yes
S(14) N(18) C(51) 106.0(8) yes
S(14) N(18) C(52) 19.6(6) yes
S(14) N(18) C(55) 58.1(18) yes
S(14) N(18) B(3) 125.7(7) yes
N(20) N(18) C(51) 69.0(15) yes
N(20) N(18) C(52) 157.7(16) yes
N(20) N(18) C(55) 95(2) yes
N(20) N(18) B(3) 62.0(14) yes
C(51) N(18) C(52) 106.0(10) yes
C(51) N(18) C(55) 51.4(19) yes
C(51) N(18) B(3) 125.8(9) yes
C(52) N(18) C(55) 67.1(18) yes
C(52) N(18) B(3) 128.1(9) yes
C(55) N(18) B(3) 149.4(17) yes
S(13) N(19) N(17) 126(4) yes
S(13) N(19) C(51) 46.0(17) yes
S(13) N(19) C(53) 142.4(17) yes
S(13) N(19) C(54) 107.9(19) yes
S(13) N(19) C(55) 91(3) yes
S(13) N(19) C(57) 16.0(13) yes
S(13) N(19) C(58) 136(3) yes
N(17) N(19) C(51) 101(4) yes
N(17) N(19) C(53) 39(3) yes
N(17) N(19) C(54) 62(3) yes
N(17) N(19) C(55) 91(4) yes
N(17) N(19) C(57) 128(5) yes
N(17) N(19) C(58) 62(3) yes
C(51) N(19) C(53) 97(2) yes
C(51) N(19) C(54) 135(3) yes
C(51) N(19) C(55) 50(2) yes
C(51) N(19) C(57) 62(3) yes
C(51) N(19) C(58) 161(3) yes
C(53) N(19) C(54) 92.6(17) yes
C(53) N(19) C(55) 61.4(18) yes
C(53) N(19) C(57) 156(3) yes
C(53) N(19) C(58) 75(2) yes
C(54) N(19) C(55) 153(3) yes
C(54) N(19) C(57) 94(3) yes
C(54) N(19) C(58) 31.9(16) yes
C(55) N(19) C(57) 107(3) yes
C(55) N(19) C(58) 132(4) yes
C(57) N(19) C(58) 121(3) yes
S(13) N(20) N(18) 120.9(18) yes
S(13) N(20) C(51) 52.1(9) yes
S(13) N(20) C(55) 97.0(16) yes
S(13) N(20) C(56) 14.2(13) yes
S(13) N(20) B(3) 135.5(16) yes
N(18) N(20) C(51) 71.2(15) yes
N(18) N(20) C(55) 40.9(15) yes
N(18) N(20) C(56) 135(3) yes
N(18) N(20) B(3) 82.8(14) yes
C(51) N(20) C(55) 47.1(14) yes
C(51) N(20) C(56) 65.9(17) yes
C(51) N(20) B(3) 144.9(13) yes
C(55) N(20) C(56) 109(3) yes
C(55) N(20) B(3) 120.7(19) yes
C(56) N(20) B(3) 128(3) yes
P(1) C(1) C(2) 122.2(4) yes
P(1) C(1) C(6) 119.7(5) yes
C(2) C(1) C(6) 117.9(5) yes
C(1) C(2) C(3) 120.7(6) yes
C(2) C(3) C(4) 120.9(7) yes
C(3) C(4) C(5) 120.0(6) yes
C(4) C(5) C(6) 120.0(6) yes
C(1) C(6) C(5) 120.5(7) yes
P(1) C(7) C(8) 124.4(6) yes
P(1) C(7) C(12) 116.2(4) yes
C(8) C(7) C(12) 119.4(6) yes
C(7) C(8) C(9) 119.3(7) yes
C(8) C(9) C(10) 120.4(6) yes
C(9) C(10) C(11) 121.0(7) yes
C(10) C(11) C(12) 119.2(8) yes
C(7) C(12) C(11) 120.6(6) yes
P(1) C(13) C(14) 118.2(5) yes
P(1) C(13) C(18) 122.7(4) yes
C(14) C(13) C(18) 119.1(6) yes
C(13) C(14) C(15) 121.0(6) yes
C(14) C(15) C(16) 120.0(6) yes
C(15) C(16) C(17) 119.4(7) yes
C(16) C(17) C(18) 121.2(7) yes
C(13) C(18) C(17) 119.2(6) yes
S(5) C(19) N(1) 123.6(4) yes
S(5) C(19) N(2) 128.8(6) yes
N(1) C(19) N(2) 107.3(5) yes
N(2) C(20) C(21) 108.5(5) yes
N(1) C(21) C(20) 107.0(7) yes
S(6) C(23) N(3) 123.2(4) yes
S(6) C(23) N(4) 128.9(5) yes
N(3) C(23) N(4) 107.8(5) yes
N(4) C(24) C(25) 108.7(5) yes
N(3) C(25) C(24) 106.7(6) yes
S(7) C(27) N(5) 122.8(4) yes
S(7) C(27) N(6) 129.0(5) yes
N(5) C(27) N(6) 108.0(5) yes
N(6) C(28) C(29) 109.5(5) yes
N(5) C(29) C(28) 106.0(6) yes
S(8) C(31) N(7) 124.2(4) yes
S(8) C(31) N(8) 128.8(5) yes
N(7) C(31) N(8) 106.9(6) yes
N(8) C(32) C(33) 107.9(6) yes
N(7) C(33) C(32) 107.9(6) yes
S(9) C(35) N(9) 122.4(6) yes
S(9) C(35) N(10) 129.5(5) yes
N(9) C(35) N(10) 108.1(5) yes
N(10) C(36) C(37) 109.0(7) yes
N(9) C(37) C(36) 107.9(6) yes
S(10) C(39) N(11) 124.9(6) yes
S(10) C(39) N(12) 127.4(6) yes
N(11) C(39) N(12) 107.7(7) yes
N(12) C(40) C(41) 108.3(9) yes
N(11) C(41) C(40) 106.7(8) yes
S(11) C(43) N(13) 123.1(5) yes
S(11) C(43) N(14) 128.0(4) yes
N(13) C(43) N(14) 108.9(5) yes
N(14) C(44) C(45) 108.8(8) yes
N(13) C(45) C(44) 106.4(6) yes
S(12) C(47) N(15) 123.2(5) yes
S(12) C(47) N(16) 128.7(5) yes
N(15) C(47) N(16) 108.1(5) yes
N(16) C(48) C(49) 108.9(6) yes
N(15) C(49) C(48) 107.6(6) yes
S(13) C(51) N(17) 124.8(9) yes
S(13) C(51) N(18) 126.7(9) yes
S(13) C(51) N(19) 108(2) yes
S(13) C(51) N(20) 89.1(12) yes
S(13) C(51) C(55) 147.1(14) yes
S(13) C(51) C(56) 30.5(11) yes
S(13) C(51) C(57) 36.1(14) yes
N(17) C(51) N(18) 108.6(10) yes
N(17) C(51) N(19) 29.4(15) yes
N(17) C(51) N(20) 143.8(15) yes
N(17) C(51) C(55) 78.5(19) yes
N(17) C(51) C(56) 151.9(13) yes
N(17) C(51) C(57) 90.7(16) yes
N(18) C(51) N(19) 120(3) yes
N(18) C(51) N(20) 39.8(10) yes
N(18) C(51) C(55) 39.6(18) yes
N(18) C(51) C(56) 97.7(13) yes
N(18) C(51) C(57) 157.3(15) yes
N(19) C(51) N(20) 137(3) yes
N(19) C(51) C(55) 81(3) yes
N(19) C(51) C(56) 126(2) yes
N(19) C(51) C(57) 72(3) yes
N(20) C(51) C(55) 65(2) yes
N(20) C(51) C(56) 58.8(15) yes
N(20) C(51) C(57) 117.8(16) yes
C(55) C(51) C(56) 119.1(19) yes
C(55) C(51) C(57) 141(2) yes
C(56) C(51) C(57) 61.6(17) yes
S(14) C(52) N(18) 125.3(13) yes
S(14) C(52) C(53) 81.0(13) yes
S(14) C(52) C(55) 101.6(16) yes
N(18) C(52) C(53) 109.0(10) yes
N(18) C(52) C(55) 37.2(15) yes
C(53) C(52) C(55) 77.7(15) yes
S(14) C(53) N(17) 123.5(10) yes
S(14) C(53) N(19) 106.7(12) yes
S(14) C(53) C(52) 33.5(8) yes
S(14) C(53) C(55) 64.9(11) yes
S(14) C(53) C(58) 133.3(11) yes
N(17) C(53) N(19) 18.1(11) yes
N(17) C(53) C(52) 107.0(12) yes
N(17) C(53) C(55) 59.9(11) yes
N(17) C(53) C(58) 38.9(13) yes
N(19) C(53) C(52) 96.4(13) yes
N(19) C(53) C(55) 46.2(13) yes
N(19) C(53) C(58) 44.0(15) yes
C(52) C(53) C(55) 50.7(11) yes
C(52) C(53) C(58) 139.2(13) yes
C(55) C(53) C(58) 88.6(13) yes
N(17) C(54) N(19) 24.1(11) yes
N(17) C(54) C(58) 60(3) yes
N(19) C(54) C(58) 61(3) yes
S(14) C(55) N(17) 100.6(17) yes
S(14) C(55) N(18) 96.0(19) yes
S(14) C(55) N(19) 118(3) yes
S(14) C(55) N(20) 131(2) yes
S(14) C(55) C(51) 155(2) yes
S(14) C(55) C(52) 28.2(9) yes
S(14) C(55) C(53) 51.4(10) yes
N(17) C(55) N(18) 130(3) yes
N(17) C(55) N(19) 25.8(13) yes
N(17) C(55) N(20) 126(3) yes
N(17) C(55) C(51) 58.7(15) yes
N(17) C(55) C(52) 98.6(17) yes
N(17) C(55) C(53) 50.0(11) yes
N(18) C(55) N(19) 136(4) yes
N(18) C(55) N(20) 44.1(17) yes
N(18) C(55) C(51) 89(3) yes
N(18) C(55) C(52) 75.7(17) yes
N(18) C(55) C(53) 119.1(18) yes
N(19) C(55) N(20) 111(3) yes
N(19) C(55) C(51) 48(2) yes
N(19) C(55) C(52) 123(3) yes
N(19) C(55) C(53) 72(2) yes
N(20) C(55) C(51) 68(2) yes
N(20) C(55) C(52) 118(3) yes
N(20) C(55) C(53) 159(2) yes
C(51) C(55) C(52) 134(2) yes
C(51) C(55) C(53) 105.2(19) yes
C(52) C(55) C(53) 51.7(12) yes
S(13) C(56) N(20) 142(3) yes
S(13) C(56) C(51) 88(3) yes
S(13) C(56) C(57) 43.8(19) yes
N(20) C(56) C(51) 55.2(13) yes
N(20) C(56) C(57) 105(3) yes
C(51) C(56) C(57) 51.4(15) yes
S(13) C(57) N(17) 139.0(18) yes
S(13) C(57) N(19) 142(3) yes
S(13) C(57) C(51) 96(2) yes
S(13) C(57) C(56) 36.5(15) yes
N(17) C(57) N(19) 16.5(12) yes
N(17) C(57) C(51) 46.2(11) yes
N(17) C(57) C(56) 113.1(17) yes
N(19) C(57) C(51) 46.4(16) yes
N(19) C(57) C(56) 109(3) yes
C(51) C(57) C(56) 67.0(16) yes
N(17) C(58) N(19) 27.8(13) yes
N(17) C(58) C(53) 42.5(12) yes
N(17) C(58) C(54) 84(3) yes
N(19) C(58) C(53) 61.4(17) yes
N(19) C(58) C(54) 87(4) yes
C(53) C(58) C(54) 116(3) yes
N(2) B(1) N(4) 112.4(6) yes
N(2) B(1) N(6) 112.3(5) yes
N(4) B(1) N(6) 111.4(5) yes
N(8) B(2) N(10) 110.8(6) yes
N(8) B(2) N(12) 111.9(5) yes
N(10) B(2) N(12) 113.6(7) yes
N(14) B(3) N(16) 109.6(6) yes
N(14) B(3) N(18) 104.9(7) yes
N(14) B(3) N(20) 128.9(10) yes
N(16) B(3) N(18) 107.0(7) yes
N(16) B(3) N(20) 112.4(11) yes
N(18) B(3) N(20) 35.2(10) yes
C(1) C(2) H(2) 119.7(5) no
C(3) C(2) H(2) 119.6(7) no
C(2) C(3) H(3) 119.6(6) no
C(4) C(3) H(3) 119.6(6) no
C(3) C(4) H(4) 119.9(8) no
C(5) C(4) H(4) 120.1(7) no
C(4) C(5) H(5) 120.1(7) no
C(6) C(5) H(5) 119.9(8) no
C(1) C(6) H(6) 119.9(6) no
C(5) C(6) H(6) 119.6(6) no
C(7) C(8) H(8) 120.5(6) no
C(9) C(8) H(8) 120.2(6) no
C(8) C(9) H(9) 119.9(8) no
C(10) C(9) H(9) 119.7(7) no
C(9) C(10) H(10) 119.6(7) no
C(11) C(10) H(10) 119.4(9) no
C(10) C(11) H(11) 120.4(8) no
C(12) C(11) H(11) 120.4(7) no
C(7) C(12) H(12) 119.7(7) no
C(11) C(12) H(12) 119.8(8) no
C(13) C(14) H(14) 119.4(7) no
C(15) C(14) H(14) 119.6(6) no
C(14) C(15) H(15) 120.1(8) no
C(16) C(15) H(15) 119.9(7) no
C(15) C(16) H(16) 120.4(6) no
C(17) C(16) H(16) 120.1(8) no
C(16) C(17) H(17) 119.4(8) no
C(18) C(17) H(17) 119.4(6) no
C(13) C(18) H(18) 120.4(7) no
C(17) C(18) H(18) 120.4(7) no
N(2) C(20) H(20) 125.8(7) no
C(21) C(20) H(20) 125.7(7) no
N(1) C(21) H(21) 126.5(7) no
C(20) C(21) H(21) 126.5(6) no
N(1) C(22) H(22A) 109.2(7) no
N(1) C(22) H(22B) 109.4(7) no
N(1) C(22) H(22C) 109.5(5) no
H(22A) C(22) H(22B) 109.5(6) no
H(22A) C(22) H(22C) 109.5(8) no
H(22B) C(22) H(22C) 109.7(8) no
N(4) C(24) H(24) 125.6(6) no
C(25) C(24) H(24) 125.6(7) no
N(3) C(25) H(25) 126.6(7) no
C(24) C(25) H(25) 126.8(7) no
N(3) C(26) H(26A) 109.5(6) no
N(3) C(26) H(26B) 109.3(7) no
N(3) C(26) H(26C) 109.5(6) no
H(26A) C(26) H(26B) 109.5(6) no
H(26A) C(26) H(26C) 109.6(7) no
H(26B) C(26) H(26C) 109.4(7) no
N(6) C(28) H(28) 125.2(6) no
C(29) C(28) H(28) 125.3(6) no
N(5) C(29) H(29) 127.0(6) no
C(28) C(29) H(29) 127.0(6) no
N(5) C(30) H(30A) 109.8(6) no
N(5) C(30) H(30B) 109.5(5) no
N(5) C(30) H(30C) 109.6(5) no
H(30A) C(30) H(30B) 109.3(6) no
H(30A) C(30) H(30C) 109.5(6) no
H(30B) C(30) H(30C) 109.1(7) no
N(8) C(32) H(32) 125.9(6) no
C(33) C(32) H(32) 126.2(8) no
N(7) C(33) H(33) 126.1(5) no
C(32) C(33) H(33) 126.0(7) no
N(7) C(34) H(34A) 109.5(6) no
N(7) C(34) H(34B) 109.7(6) no
N(7) C(34) H(34C) 109.5(6) no
H(34A) C(34) H(34B) 109.5(7) no
H(34A) C(34) H(34C) 109.2(7) no
H(34B) C(34) H(34C) 109.5(7) no
N(10) C(36) H(36) 125.6(9) no
C(37) C(36) H(36) 125.4(7) no
N(9) C(37) H(37) 125.9(9) no
C(36) C(37) H(37) 126.2(8) no
N(9) C(38) H(38A) 109.6(8) no
N(9) C(38) H(38B) 109.7(8) no
N(9) C(38) H(38C) 109.6(7) no
H(38A) C(38) H(38B) 109.3(8) no
H(38A) C(38) H(38C) 109.2(9) no
H(38B) C(38) H(38C) 109.3(8) no
N(12) C(40) H(40) 125.8(8) no
C(41) C(40) H(40) 125.8(10) no
N(11) C(41) H(41) 126.5(9) no
C(40) C(41) H(41) 126.8(11) no
N(14) C(44) H(44) 125.9(7) no
C(45) C(44) H(44) 125.4(7) no
N(13) C(45) H(45) 126.7(9) no
C(44) C(45) H(45) 126.9(10) no
N(13) C(46) H(46A) 109.4(6) no
N(13) C(46) H(46B) 109.2(6) no
N(13) C(46) H(46C) 109.5(7) no
H(46A) C(46) H(46B) 109.4(8) no
H(46A) C(46) H(46C) 109.8(6) no
H(46B) C(46) H(46C) 109.5(7) no
N(16) C(48) H(48) 125.6(8) no
C(49) C(48) H(48) 125.5(7) no
N(15) C(49) H(49) 126.1(7) no
C(48) C(49) H(49) 126.3(7) no
N(15) C(50) H(50A) 109.4(7) no
N(15) C(50) H(50B) 109.4(6) no
N(15) C(50) H(50C) 109.6(6) no
H(50A) C(50) H(50B) 109.3(7) no
H(50A) C(50) H(50C) 109.5(6) no
H(50B) C(50) H(50C) 109.6(7) no
N(2) B(1) H(1) 107.0(6) no
N(4) B(1) H(1) 106.7(5) no
N(6) B(1) H(1) 106.7(6) no
N(8) B(2) H(2A) 106.7(8) no
N(10) B(2) H(2A) 106.7(6) no
N(12) B(2) H(2A) 106.7(7) no
N(14) B(3) H(3A) 108.8(8) no
N(16) B(3) H(3A) 108.8(8) no
N(18) B(3) H(3A) 117.5(8) no
N(20) B(3) H(3A) 83.7(11) no

loop_
_geom_bond_atom_site_label_1
_geom_bond_atom_site_label_2
_geom_bond_distance
_geom_bond_publ_flag
Pd(1) Mo(1) 2.8167(6) yes
Pd(1) Mo(2) 2.8524(7) yes
Pd(1) Mo(3) 2.8726(7) yes
Pd(1) S(2) 2.4212(15) yes
Pd(1) S(3) 2.3517(15) yes
Pd(1) S(4) 2.3857(12) yes
Pd(1) P(1) 2.3108(16) yes
Mo(1) Mo(2) 2.8136(6) yes
Mo(1) Mo(3) 2.7775(6) yes
Mo(1) S(1) 2.3515(13) yes
Mo(1) S(2) 2.3695(16) yes
Mo(1) S(3) 2.3510(16) yes
Mo(1) S(5) 2.5423(14) yes
Mo(1) S(6) 2.5732(13) yes
Mo(1) S(7) 2.5489(14) yes
Mo(2) Mo(3) 2.7576(8) yes
Mo(2) S(1) 2.3427(14) yes
Mo(2) S(3) 2.3613(13) yes
Mo(2) S(4) 2.3564(14) yes
Mo(2) S(8) 2.5233(17) yes
Mo(2) S(9) 2.5652(17) yes
Mo(2) S(10) 2.6567(13) yes
Mo(3) S(1) 2.3696(15) yes
Mo(3) S(2) 2.3011(13) yes
Mo(3) S(4) 2.2970(14) yes
Mo(3) S(11) 2.4189(15) yes
Mo(3) S(12) 2.5738(15) yes
S(5) C(19) 1.724(6) yes
S(6) C(23) 1.726(6) yes
S(7) C(27) 1.730(6) yes
S(8) C(31) 1.723(7) yes
S(9) C(35) 1.739(6) yes
S(10) C(39) 1.729(8) yes
S(11) C(43) 1.729(6) yes
S(12) C(47) 1.734(6) yes
S(13) N(19) 2.25(4) yes
S(13) N(20) 2.16(3) yes
S(13) C(51) 1.702(10) yes
S(13) C(56) 0.86(3) yes
S(13) C(57) 1.01(3) yes
S(14) N(18) 1.985(14) yes
S(14) C(52) 0.817(16) yes
S(14) C(53) 1.463(14) yes
S(14) C(55) 1.69(3) yes
P(1) C(1) 1.824(5) yes
P(1) C(7) 1.829(6) yes
P(1) C(13) 1.821(7) yes
P(2) F(1) 1.569(9) yes
P(2) F(2) 1.619(6) yes
P(2) F(3) 1.584(7) yes
P(2) F(4) 1.596(7) yes
P(2) F(5) 1.600(7) yes
P(2) F(6) 1.560(7) yes
O(1) C(59) 1.62(3) yes
O(3) O(4) 1.53(4) yes
O(5) O(6) 1.27(3) yes
N(1) C(19) 1.356(9) yes
N(1) C(21) 1.378(7) yes
N(1) C(22) 1.455(9) yes
N(2) C(19) 1.353(7) yes
N(2) C(20) 1.378(8) yes
N(2) B(1) 1.536(10) yes
N(3) C(23) 1.340(8) yes
N(3) C(25) 1.392(8) yes
N(3) C(26) 1.460(8) yes
N(4) C(23) 1.358(7) yes
N(4) C(24) 1.390(8) yes
N(4) B(1) 1.550(9) yes
N(5) C(27) 1.350(8) yes
N(5) C(29) 1.383(7) yes
N(5) C(30) 1.456(7) yes
N(6) C(27) 1.341(7) yes
N(6) C(28) 1.378(8) yes
N(6) B(1) 1.557(9) yes
N(7) C(31) 1.350(8) yes
N(7) C(33) 1.373(9) yes
N(7) C(34) 1.431(7) yes
N(8) C(31) 1.359(7) yes
N(8) C(32) 1.395(10) yes
N(8) B(2) 1.546(9) yes
N(9) C(35) 1.344(8) yes
N(9) C(37) 1.376(9) yes
N(9) C(38) 1.424(11) yes
N(10) C(35) 1.354(10) yes
N(10) C(36) 1.387(8) yes
N(10) B(2) 1.533(12) yes
N(11) C(39) 1.346(10) yes
N(11) C(41) 1.388(13) yes
N(11) C(42) 1.473(11) yes
N(12) C(39) 1.353(10) yes
N(12) C(40) 1.392(12) yes
N(12) B(2) 1.539(11) yes
N(13) C(43) 1.341(6) yes
N(13) C(45) 1.384(11) yes
N(13) C(46) 1.471(9) yes
N(14) C(43) 1.346(9) yes
N(14) C(44) 1.376(8) yes
N(14) B(3) 1.543(8) yes
N(15) C(47) 1.361(8) yes
N(15) C(49) 1.369(9) yes
N(15) C(50) 1.451(9) yes
N(16) C(47) 1.351(8) yes
N(16) C(48) 1.390(8) yes
N(16) B(3) 1.588(12) yes
N(17) N(19) 0.67(3) yes
N(17) C(51) 1.347(18) yes
N(17) C(53) 1.368(17) yes
N(17) C(54) 1.461(17) yes
N(17) C(55) 1.54(3) yes
N(17) C(57) 1.86(3) yes
N(17) C(58) 1.27(4) yes
N(18) N(20) 0.93(3) yes
N(18) C(51) 1.369(13) yes
N(18) C(52) 1.399(18) yes
N(18) C(55) 0.87(4) yes
N(18) B(3) 1.594(15) yes
N(19) C(51) 1.04(4) yes
N(19) C(53) 1.82(4) yes
N(19) C(54) 1.65(4) yes
N(19) C(55) 1.38(4) yes
N(19) C(57) 1.37(5) yes
N(19) C(58) 1.44(5) yes
N(20) C(51) 1.35(3) yes
N(20) C(55) 1.33(4) yes
N(20) C(56) 1.41(4) yes
N(20) B(3) 1.42(2) yes
C(1) C(2) 1.399(10) yes
C(1) C(6) 1.393(8) yes
C(2) C(3) 1.397(8) yes
C(3) C(4) 1.358(10) yes
C(4) C(5) 1.380(12) yes
C(5) C(6) 1.410(9) yes
C(7) C(8) 1.384(8) yes
C(7) C(12) 1.399(10) yes
C(8) C(9) 1.406(10) yes
C(9) C(10) 1.361(12) yes
C(10) C(11) 1.381(9) yes
C(11) C(12) 1.388(11) yes
C(13) C(14) 1.396(8) yes
C(13) C(18) 1.402(9) yes
C(14) C(15) 1.372(10) yes
C(15) C(16) 1.395(11) yes
C(16) C(17) 1.380(9) yes
C(17) C(18) 1.392(11) yes
C(20) C(21) 1.343(11) yes
C(24) C(25) 1.335(9) yes
C(28) C(29) 1.337(9) yes
C(32) C(33) 1.327(8) yes
C(36) C(37) 1.309(13) yes
C(40) C(41) 1.343(12) yes
C(44) C(45) 1.351(12) yes
C(48) C(49) 1.330(11) yes
C(51) C(55) 1.07(3) yes
C(51) C(56) 1.50(3) yes
C(51) C(57) 1.27(3) yes
C(52) C(53) 1.348(19) yes
C(52) C(55) 1.33(3) yes
C(53) C(55) 1.68(3) yes
C(53) C(58) 2.00(3) yes
C(54) C(58) 0.87(4) yes
C(56) C(57) 1.43(5) yes
C(2) H(2) 0.953(6) no
C(3) H(3) 0.950(8) no
C(4) H(4) 0.951(6) no
C(5) H(5) 0.952(7) no
C(6) H(6) 0.952(7) no
C(8) H(8) 0.952(7) no
C(9) H(9) 0.950(6) no
C(10) H(10) 0.953(8) no
C(11) H(11) 0.950(9) no
C(12) H(12) 0.951(6) no
C(14) H(14) 0.951(7) no
C(15) H(15) 0.951(6) no
C(16) H(16) 0.949(8) no
C(17) H(17) 0.952(8) no
C(18) H(18) 0.949(6) no
C(20) H(20) 0.947(5) no
C(21) H(21) 0.947(8) no
C(22) H(22A) 0.981(7) no
C(22) H(22B) 0.979(8) no
C(22) H(22C) 0.979(8) no
C(24) H(24) 0.950(6) no
C(25) H(25) 0.949(7) no
C(26) H(26A) 0.979(6) no
C(26) H(26B) 0.981(8) no
C(26) H(26C) 0.980(7) no
C(28) H(28) 0.950(6) no
C(29) H(29) 0.948(7) no
C(30) H(30A) 0.979(6) no
C(30) H(30B) 0.983(7) no
C(30) H(30C) 0.981(7) no
C(32) H(32) 0.950(6) no
C(33) H(33) 0.951(7) no
C(34) H(34A) 0.982(8) no
C(34) H(34B) 0.978(7) no
C(34) H(34C) 0.982(7) no
C(36) H(36) 0.949(8) no
C(37) H(37) 0.950(7) no
C(38) H(38A) 0.981(9) no
C(38) H(38B) 0.980(10) no
C(38) H(38C) 0.982(7) no
C(40) H(40) 0.950(10) no
C(41) H(41) 0.951(10) no
C(44) H(44) 0.950(10) no
C(45) H(45) 0.949(6) no
C(46) H(46A) 0.979(8) no
C(46) H(46B) 0.982(8) no
C(46) H(46C) 0.978(6) no
C(48) H(48) 0.950(7) no
C(49) H(49) 0.950(7) no
C(50) H(50A) 0.981(8) no
C(50) H(50B) 0.981(6) no
C(50) H(50C) 0.978(7) no
B(1) H(1) 1.003(6) no
B(2) H(2A) 1.001(8) no
B(3) H(3A) 1.003(9) no
